data_1511979
loop_
_publ_author_name
'Lin, Tze-Chia'
'Cole, Jacqueline M.'
'Higginbotham, Andrew P.'
'Edwards, Alison J.'
'Piltz, Ross O.'
'P\'erez-Moreno, Javier'
'Seo, Ji-Youn'
'Lee, Seung-Chul'
'Clays, Koen'
'Kwon, O-Pil'

_publ_section_title
;
 Molecular Origins of the High-Performance Nonlinear Optical
 Susceptibility in a Phenolic Polyene Chromophore: Electron Density
 Distributions, Hydrogen Bonding, and ab Initio Calculations
;
_journal_issue 18
_journal_name_full 'The Journal of Physical Chemistry C'
_journal_page_first 9416
_journal_paper_doi 10.1021/jp400648q
_journal_volume 117
_journal_year 2013
_chemical_formula_sum 'C19 H18 N2 O'
_chemical_formula_weight 290.35
_chemical_melting_point 485
_chemical_name_common OH1
_chemical_name_systematic
; 
2-(3-(2-(4-Hydroxyphenyl)vinyl)-5,5-dimethylcyclohex-2-en-1-ylidene)-malononit
rile 
;
_space_group_IT_number 33
_symmetry_cell_setting orthorhombic
_symmetry_space_group_name_Hall 'P 2c -2n'
_symmetry_space_group_name_H-M 'P n a 21'
_atom_sites_solution_hydrogens geom
_atom_sites_solution_primary direct
_atom_sites_solution_secondary difmap
_audit_creation_method SHELXL-97
_cell_angle_alpha 90.00
_cell_angle_beta 90.00
_cell_angle_gamma 90.00
_cell_formula_units_Z 4
_cell_length_a 15.399(5)
_cell_length_b 10.820(4)
_cell_length_c 9.613(3)
_cell_measurement_reflns_used 12003
_cell_measurement_temperature 120(2)
_cell_measurement_theta_max 53.7
_cell_measurement_theta_min 15.9
_cell_volume 1601.7(9)
_computing_cell_refinement
;
CrystalClear-SM Expert 2.0 r15 (Rigaku, 2011)
;
_computing_data_collection
;
CrystalClear-SM Expert 2.0 r15 (Rigaku, 2011)
;
_computing_data_reduction
;
CrystalClear-SM Expert 2.0 r15 (Rigaku, 2011)
;
_computing_molecular_graphics 'SHELXTL-PLUS (Sheldrick, 1995)'
_computing_publication_material 'SHELXL-93 (Sheldrick, 1993)'
_computing_structure_refinement 'SHELXL-97 (Sheldrick, 1997)'
_computing_structure_solution 'SHELXS-97 (Sheldrick, 1990)'
_diffrn_ambient_temperature 120(2)
_diffrn_detector_area_resol_mean 28.5714
_diffrn_measured_fraction_theta_full 0.998
_diffrn_measured_fraction_theta_max 0.998
_diffrn_measurement_device
;
AFC12 (Right): Kappa 3 circle
;
_diffrn_measurement_device_type
;
Rigaku Saturn724+ (2x2 bin mode)
;
_diffrn_measurement_method 'profile data from \w-scans'
_diffrn_radiation_monochromator 'Graphite Monochromator'
_diffrn_radiation_source 'fine-focus sealed tube'
_diffrn_radiation_type 'Mo K\a'
_diffrn_radiation_wavelength 0.71075
_diffrn_reflns_av_R_equivalents 0.0335
_diffrn_reflns_av_sigmaI/netI 0.0277
_diffrn_reflns_limit_h_max 31
_diffrn_reflns_limit_h_min -31
_diffrn_reflns_limit_k_max 21
_diffrn_reflns_limit_k_min -21
_diffrn_reflns_limit_l_max 19
_diffrn_reflns_limit_l_min -17
_diffrn_reflns_number 47278
_diffrn_reflns_theta_full 45.88
_diffrn_reflns_theta_max 45.88
_diffrn_reflns_theta_min 3.77
_diffrn_standards_decay_% 0
_exptl_absorpt_coefficient_mu 0.075
_exptl_absorpt_correction_T_max 1.000
_exptl_absorpt_correction_T_min 0.749
_exptl_absorpt_correction_type multi-scan
_exptl_crystal_colour red
_exptl_crystal_density_diffrn 1.204
_exptl_crystal_density_method 'not measured'
_exptl_crystal_description block
_exptl_crystal_F_000 616
_exptl_crystal_size_max 0.50
_exptl_crystal_size_mid 0.34
_exptl_crystal_size_min 0.27
_refine_diff_density_max 0.310
_refine_diff_density_min -0.268
_refine_diff_density_rms 0.048
_refine_ls_abs_structure_details 'Flack H D (1983), Acta Cryst. A39, 876-881'
_refine_ls_abs_structure_Flack 0.6(6)
_refine_ls_extinction_method none
_refine_ls_goodness_of_fit_ref 1.146
_refine_ls_hydrogen_treatment mixed
_refine_ls_matrix_type full
_refine_ls_number_parameters 200
_refine_ls_number_reflns 13541
_refine_ls_number_restraints 1
_refine_ls_restrained_S_all 1.146
_refine_ls_R_factor_all 0.0447
_refine_ls_R_factor_gt 0.0443
_refine_ls_shift/su_max 0.001
_refine_ls_shift/su_mean 0.000
_refine_ls_structure_factor_coef Fsqd
_refine_ls_weighting_details 'calc w=1/[\s^2^(Fo^2^)+(0.0811P)^2^+0.0167P] where P=(Fo^2^+2Fc^2^)/3'
_refine_ls_weighting_scheme calc
_refine_ls_wR_factor_gt 0.1278
_refine_ls_wR_factor_ref 0.1283
_reflns_number_gt 13384
_reflns_number_total 13541
_reflns_threshold_expression >2sigma(I)
_cod_data_source_file jp400648q_si_001.cif
_cod_data_source_block OH1XrayIAM120K
_cod_depositor_comments
;
The following automatic conversions were performed:

'_exptl_absorpt_correction_type' value 'Multi-scan' changed to
'multi-scan' according to
/home/saulius/struct/CIF-dictionaries/cif_core.dic dictionary named
'cif_core.dic' version 2.3.1 from 2005-06-27.

Automatic conversion script
Id: cif_fix_values 1891 2012-01-12 08:04:46Z andrius 
;
_cod_original_sg_symbol_H-M Pna2(1)
_cod_database_code 1511979

loop_
_symmetry_equiv_pos_as_xyz
'x, y, z'
'-x, -y, z+1/2'
'x+1/2, -y+1/2, z'
'-x+1/2, y+1/2, z+1/2'

loop_
_atom_site_label
_atom_site_type_symbol
_atom_site_fract_x
_atom_site_fract_y
_atom_site_fract_z
_atom_site_U_iso_or_equiv
_atom_site_adp_type
_atom_site_occupancy
_atom_site_symmetry_multiplicity
_atom_site_calc_flag
_atom_site_refinement_flags
O1 O 0.54688(3) -0.15466(5) -0.35313(5) 0.03804(10) Uani 1 1 d .
H1A H 0.5788 -0.1871 -0.4138 0.057 Uiso 1 1 calc R
N1 N 0.58409(4) 0.22591(7) 0.72099(8) 0.04275(12) Uani 1 1 d .
N2 N 0.84152(5) 0.25342(6) 0.92338(6) 0.04000(12) Uani 1 1 d .
C1 C 0.59645(3) -0.11701(5) -0.24364(5) 0.02724(7) Uani 1 1 d .
C4 C 0.69234(3) -0.03942(4) -0.00939(4) 0.02381(6) Uani 1 1 d .
C2 C 0.68619(3) -0.13442(4) -0.23996(5) 0.02584(6) Uani 1 1 d .
H2A H 0.7151 -0.1728 -0.3158 0.031 Uiso 1 1 calc R
C6 C 0.55449(3) -0.06009(6) -0.13109(6) 0.03381(10) Uani 1 1 d .
H6A H 0.4934 -0.0477 -0.1337 0.041 Uiso 1 1 calc R
C3 C 0.73302(3) -0.09520(4) -0.12433(5) 0.02546(6) Uani 1 1 d .
H3A H 0.7942 -0.1064 -0.1230 0.031 Uiso 1 1 calc R
C5 C 0.60182(3) -0.02180(6) -0.01569(6) 0.03094(8) Uani 1 1 d .
H5A H 0.5727 0.0168 0.0599 0.037 Uiso 1 1 calc R
C7 C 0.74511(3) -0.00640(4) 0.11090(5) 0.02447(6) Uani 1 1 d .
H7A H 0.8062 -0.0130 0.0997 0.029 Uiso 1 1 calc R
C8 C 0.71671(3) 0.03262(5) 0.23695(5) 0.02569(6) Uani 1 1 d .
H8A H 0.6559 0.0420 0.2495 0.031 Uiso 1 1 calc R
C9 C 0.77272(3) 0.06097(4) 0.35382(4) 0.02313(6) Uani 1 1 d .
C10 C 0.73657(3) 0.10441(4) 0.47462(5) 0.02525(6) Uani 1 1 d .
H10A H 0.6751 0.1095 0.4813 0.030 Uiso 1 1 calc R
C11 C 0.78812(3) 0.14245(4) 0.59128(4) 0.02420(6) Uani 1 1 d .
C12 C 0.74969(3) 0.18881(4) 0.71018(5) 0.02615(6) Uani 1 1 d .
C13 C 0.65786(4) 0.20743(5) 0.71842(6) 0.03059(8) Uani 1 1 d .
C14 C 0.80005(4) 0.22517(5) 0.82793(5) 0.03061(8) Uani 1 1 d .
C17 C 0.91689(3) 0.03445(5) 0.48147(5) 0.02750(7) Uani 1 1 d .
C15 C 0.86964(3) 0.04591(4) 0.34105(5) 0.02467(6) Uani 1 1 d .
H15A H 0.8934 0.1179 0.2902 0.030 Uiso 1 1 calc R
H15B H 0.8819 -0.0288 0.2850 0.030 Uiso 1 1 calc R
C16 C 0.88506(3) 0.13786(5) 0.57853(6) 0.02950(8) Uani 1 1 d .
H16A H 0.9105 0.1253 0.6720 0.035 Uiso 1 1 calc R
H16B H 0.9061 0.2183 0.5428 0.035 Uiso 1 1 calc R
C18 C 1.01471(4) 0.05121(9) 0.45772(8) 0.04188(15) Uani 1 1 d .
H18A H 1.0454 0.0439 0.5467 0.063 Uiso 1 1 calc R
H18B H 1.0256 0.1331 0.4177 0.063 Uiso 1 1 calc R
H18C H 1.0356 -0.0126 0.3936 0.063 Uiso 1 1 calc R
C19 C 0.89991(5) -0.09306(6) 0.54646(7) 0.03749(11) Uani 1 1 d .
H19A H 0.9305 -0.0991 0.6356 0.056 Uiso 1 1 calc R
H19B H 0.9210 -0.1577 0.4835 0.056 Uiso 1 1 calc R
H19C H 0.8374 -0.1037 0.5617 0.056 Uiso 1 1 calc R

loop_
_atom_site_aniso_label
_atom_site_aniso_U_11
_atom_site_aniso_U_22
_atom_site_aniso_U_33
_atom_site_aniso_U_23
_atom_site_aniso_U_13
_atom_site_aniso_U_12
O1 0.03410(17) 0.0518(2) 0.02822(18) -0.01252(17) -0.01004(14) 0.00541(16)
N1 0.0377(2) 0.0482(3) 0.0424(3) -0.0054(2) 0.0054(2) 0.0080(2)
N2 0.0482(3) 0.0478(3) 0.02396(18) -0.01097(18) -0.00411(17) 0.0031(2)
C1 0.02815(15) 0.03165(16) 0.02192(15) -0.00361(13) -0.00506(12) 0.00280(13)
C4 0.02479(12) 0.02784(13) 0.01879(13) -0.00306(11) -0.00165(10) 0.00138(10)
C2 0.02654(14) 0.03061(15) 0.02036(14) -0.00418(12) -0.00009(11) -0.00028(11)
C6 0.02616(15) 0.0480(3) 0.02729(19) -0.00999(18) -0.00540(14) 0.00855(16)
C3 0.02394(13) 0.03161(16) 0.02082(14) -0.00419(12) 0.00051(10) -0.00057(11)
C5 0.02597(14) 0.0425(2) 0.02433(17) -0.00903(16) -0.00290(13) 0.00777(14)
C7 0.02503(13) 0.02892(14) 0.01947(13) -0.00331(11) -0.00147(10) 0.00049(10)
C8 0.02540(13) 0.03157(16) 0.02011(14) -0.00502(11) -0.00125(11) 0.00011(11)
C9 0.02500(13) 0.02569(12) 0.01870(13) -0.00340(10) -0.00053(10) 0.00015(10)
C10 0.02654(14) 0.02925(15) 0.01996(14) -0.00483(11) 0.00031(11) 0.00051(11)
C11 0.02920(15) 0.02475(12) 0.01865(13) -0.00351(10) -0.00017(11) 0.00087(10)
C12 0.03426(17) 0.02502(13) 0.01917(14) -0.00327(11) 0.00103(12) 0.00236(12)
C13 0.03656(19) 0.03001(16) 0.02522(17) -0.00355(14) 0.00390(15) 0.00401(14)
C14 0.0410(2) 0.03035(17) 0.02048(15) -0.00544(13) -0.00041(14) 0.00306(15)
C17 0.02580(13) 0.03559(18) 0.02111(14) -0.00514(13) -0.00239(11) 0.00394(12)
C15 0.02505(13) 0.02955(14) 0.01941(13) -0.00306(11) -0.00044(11) 0.00102(11)
C16 0.02823(16) 0.03632(19) 0.02396(17) -0.00885(15) -0.00252(13) -0.00005(13)
C18 0.02528(17) 0.0674(4) 0.0329(3) -0.0140(3) -0.00329(16) 0.0048(2)
C19 0.0479(3) 0.0375(2) 0.0271(2) 0.00163(17) -0.0029(2) 0.0120(2)

loop_
_atom_type_symbol
_atom_type_description
_atom_type_scat_dispersion_real
_atom_type_scat_dispersion_imag
_atom_type_scat_source
C C 0.0033 0.0016 'International Tables Vol C Tables 4.2.6.8 and 6.1.1.4'
H H 0.0000 0.0000 'International Tables Vol C Tables 4.2.6.8 and 6.1.1.4'
N N 0.0061 0.0033 'International Tables Vol C Tables 4.2.6.8 and 6.1.1.4'
O O 0.0106 0.0060 'International Tables Vol C Tables 4.2.6.8 and 6.1.1.4'

loop_
_geom_angle_atom_site_label_1
_geom_angle_atom_site_label_2
_geom_angle_atom_site_label_3
_geom_angle
C1 O1 H1A 109.5
O1 C1 C2 122.29(5)
O1 C1 C6 117.97(5)
C2 C1 C6 119.73(4)
C3 C4 C5 117.73(4)
C3 C4 C7 118.70(4)
C5 C4 C7 123.55(4)
C3 C2 C1 119.51(4)
C3 C2 H2A 120.2
C1 C2 H2A 120.2
C5 C6 C1 120.32(5)
C5 C6 H6A 119.8
C1 C6 H6A 119.8
C2 C3 C4 121.86(4)
C2 C3 H3A 119.1
C4 C3 H3A 119.1
C6 C5 C4 120.85(4)
C6 C5 H5A 119.6
C4 C5 H5A 119.6
C8 C7 C4 127.26(4)
C8 C7 H7A 116.4
C4 C7 H7A 116.4
C7 C8 C9 124.52(4)
C7 C8 H8A 117.7
C9 C8 H8A 117.7
C10 C9 C8 119.18(4)
C10 C9 C15 120.56(4)
C8 C9 C15 120.24(4)
C9 C10 C11 122.42(4)
C9 C10 H10A 118.8
C11 C10 H10A 118.8
C12 C11 C10 120.94(5)
C12 C11 C16 120.42(4)
C10 C11 C16 118.54(4)
C11 C12 C14 121.57(5)
C11 C12 C13 121.35(4)
C14 C12 C13 117.03(4)
N1 C13 C12 177.30(7)
N2 C14 C12 179.19(6)
C18 C17 C19 109.49(5)
C18 C17 C16 108.50(4)
C19 C17 C16 110.64(5)
C18 C17 C15 108.91(5)
C19 C17 C15 110.40(4)
C16 C17 C15 108.86(4)
C9 C15 C17 113.94(4)
C9 C15 H15A 108.8
C17 C15 H15A 108.8
C9 C15 H15B 108.8
C17 C15 H15B 108.8
H15A C15 H15B 107.7
C11 C16 C17 113.04(4)
C11 C16 H16A 109.0
C17 C16 H16A 109.0
C11 C16 H16B 109.0
C17 C16 H16B 109.0
H16A C16 H16B 107.8
C17 C18 H18A 109.5
C17 C18 H18B 109.5
H18A C18 H18B 109.5
C17 C18 H18C 109.5
H18A C18 H18C 109.5
H18B C18 H18C 109.5
C17 C19 H19A 109.5
C17 C19 H19B 109.5
H19A C19 H19B 109.5
C17 C19 H19C 109.5
H19A C19 H19C 109.5
H19B C19 H19C 109.5

loop_
_geom_bond_atom_site_label_1
_geom_bond_atom_site_label_2
_geom_bond_distance
O1 C1 1.3625(7)
O1 H1A 0.8400
N1 C13 1.1537(9)
N2 C14 1.1589(8)
C1 C2 1.3951(8)
C1 C6 1.4027(8)
C4 C3 1.4062(7)
C4 C5 1.4082(7)
C4 C7 1.4577(7)
C2 C3 1.3913(7)
C2 H2A 0.9500
C6 C5 1.3906(8)
C6 H6A 0.9500
C3 H3A 0.9500
C5 H5A 0.9500
C7 C8 1.3557(7)
C7 H7A 0.9500
C8 C9 1.4492(6)
C8 H8A 0.9500
C9 C10 1.3709(6)
C9 C15 1.5064(7)
C10 C11 1.4342(7)
C10 H10A 0.9500
C11 C12 1.3814(7)
C11 C16 1.4987(8)
C12 C14 1.4274(8)
C12 C13 1.4305(8)
C17 C18 1.5343(9)
C17 C19 1.5370(10)
C17 C16 1.5371(7)
C17 C15 1.5384(8)
C15 H15A 0.9900
C15 H15B 0.9900
C16 H16A 0.9900
C16 H16B 0.9900
C18 H18A 0.9800
C18 H18B 0.9800
C18 H18C 0.9800
C19 H19A 0.9800
C19 H19B 0.9800
C19 H19C 0.9800
